data_7018570
loop_
_publ_author_name
'Queen, Wendy L.'
'Bloch, Eric D.'
'Brown, Craig M.'
'Hudson, Matthew R.'
'Mason, Jarad A.'
'Murray, Leslie J.'
'Ramirez-Cuesta, Anibal Javier'
'Peterson, Vanessa K.'
'Long, Jeffrey R.'

_publ_section_title
;
 Hydrogen adsorption in the metal-organic frameworks Fe(2)(dobdc) and
 Fe(2)(O(2))(dobdc).
;
_journal_issue 14
_journal_name_full 'Dalton transactions (Cambridge, England : 2003)'
_journal_page_first 4180
_journal_page_last 4187
_journal_paper_doi 10.1039/c2dt12138g
_journal_volume 41
_journal_year 2012
_chemical_formula_sum 'C4 H D1.33 Fe O3'
_chemical_formula_weight 155.57
_chemical_name_systematic ' ?'
_space_group_IT_number 148
_symmetry_cell_setting trigonal
_symmetry_space_group_name_Hall '-R 3'
_symmetry_space_group_name_H-M 'R -3 :H'
_cell_angle_alpha 90.0
_cell_angle_beta 90.0
_cell_angle_gamma 120.0
_cell_formula_units_Z 18
_cell_length_a 26.0951(28)
_cell_length_b 26.0951
_cell_length_c 6.8945(11)
_cell_volume 4065.8(8)
_pd_block_id 2011-08-29T18:45|0P5_D2_phase1|||
_pd_phase_name 'from /data/people/craigy/MgMOF/BT1/1108/MOF74.xtl'
_cod_data_source_file c2dt12138g.txt
_cod_data_source_block 0P5_D2_phase_1
_cod_depositor_comments
;
The following automatic conversions were performed:

'_geom_bond_publ_flag' value 'N' changed to 'n' according to
/home/saulius/struct/CIF-dictionaries/cif_core.dic dictionary named
'cif_core.dic' version 2.4.1 from 2010-06-29 (58
times).

'_geom_angle_publ_flag' value 'N' changed to 'n' according
to /home/saulius/struct/CIF-dictionaries/cif_core.dic dictionary
named 'cif_core.dic' version 2.4.1 from 2010-06-29 (29 times).

Automatic conversion script
Id: cif_fix_values 1715 2011-07-08 13:25:40Z adriana 
;
_cod_original_sg_symbol_H-M 'R -3'
_cod_database_code 7018570

loop_
_symmetry_equiv_pos_site_id
_symmetry_equiv_pos_as_xyz
1 +x,+y,+z
2 -y,x-y,+z
3 y-x,-x,+z
-1 -x,-y,-z
-2 +y,y-x,-z
-3 x-y,+x,-z
101 +x+1/3,+y+2/3,+z+2/3
102 -y+1/3,x-y+2/3,+z+2/3
103 y-x+1/3,-x+2/3,+z+2/3
-101 -x+2/3,-y+1/3,-z+1/3
-102 +y+2/3,y-x+1/3,-z+1/3
-103 x-y+2/3,+x+1/3,-z+1/3
201 +x+2/3,+y+1/3,+z+1/3
202 -y+2/3,x-y+1/3,+z+1/3
203 y-x+2/3,-x+1/3,+z+1/3
-201 -x+1/3,-y+2/3,-z+2/3
-202 +y+1/3,y-x+2/3,-z+2/3
-203 x-y+1/3,+x+2/3,-z+2/3

loop_
_atom_site_type_symbol
_atom_site_label
_atom_site_fract_x
_atom_site_fract_y
_atom_site_fract_z
_atom_site_occupancy
_atom_site_thermal_displace_type
_atom_site_U_iso_or_equiv
_atom_site_symmetry_multiplicity
Fe Fe 0.3820(8) 0.3514(9) 0.1416(28) 1.0 Uiso 0.035(6) 18
O O1 0.3195(11) 0.2855(12) 0.366(4) 1.0 Uiso 0.000(8) 18
O O2 0.3024(12) 0.2288(12) 0.600(4) 1.0 Uiso -0.002(8) 18
O O3 0.3570(15) 0.2700(14) 0.010(5) 1.0 Uiso 0.028(9) 18
C C1 0.3120(18) 0.2414(16) 0.442(5) 1.0 Uiso 0.094(14) 18
C C2 0.3290(11) 0.2092(12) 0.2817(35) 1.0 Uiso 0.014(8) 18
C C3 0.3428(12) 0.2210(12) 0.076(4) 1.0 Uiso 0.018(8) 18
C C4 0.3528(11) 0.1780(12) -0.0277(28) 1.0 Uiso 0.005(7) 18
H H 0.3688(23) 0.1997(19) -0.173(8) 1.0 Uiso 0.032(14) 18
D D1 0.5306(10) 0.6529(8) 0.7459(27) 1.33(5) Uiso 0.028(10) 18

loop_
_atom_type_symbol
_atom_type_number_in_cell
Fe 18.0
O 54.0
C 72.0
H 18.0
D 23.932

loop_
_geom_angle_atom_site_label_1
_geom_angle_atom_site_label_2
_geom_angle_atom_site_label_3
_geom_angle
_geom_angle_site_symmetry_1
_geom_angle_site_symmetry_3
_geom_angle_publ_flag
O1 Fe O1 83.2(8) 1_555 103_554 n
O1 Fe O2 177.2(17) 1_555 202_554 n
O1 Fe O3 77.7(13) 1_555 1_555 n
O1 Fe O3 87.3(12) 1_555 202_555 n
O1 Fe O2 97.3(14) 103_554 202_554 n
O1 Fe O3 90.1(13) 103_554 1_555 n
O1 Fe O3 91.2(12) 103_554 202_555 n
O2 Fe O3 99.5(15) 202_554 1_555 n
O2 Fe O3 95.5(15) 202_554 202_555 n
O3 Fe O3 164.7(18) 1_555 202_555 n
Fe O1 Fe 83.2(9) 1_555 202_555 n
Fe O1 C1 137.4(30) 1_555 1_555 n
Fe O1 C1 133.1(30) 202_555 1_555 n
Fe O2 C1 123.3(29) 103_555 1_555 n
Fe O3 Fe 89.9(15) 1_555 103_554 n
Fe O3 C3 132.5(28) 1_555 1_555 n
Fe O3 C3 122.8(27) 103_554 1_555 n
O1 C1 O2 128(4) 1_555 1_555 n
O1 C1 C2 104.9(33) 1_555 1_555 n
O2 C1 C2 127(4) 1_555 1_555 n
C1 C2 C3 132.3(29) 1_555 1_555 n
C1 C2 C4 104.6(24) 1_555 -201_555 n
C3 C2 C4 121.3(24) 1_555 -201_555 n
O3 C3 C2 119.7(30) 1_555 1_555 n
O3 C3 C4 122.9(29) 1_555 1_555 n
C2 C3 C4 115.7(24) 1_555 1_555 n
C2 C4 C3 121.5(22) -201_555 1_555 n
C2 C4 H 135.8(28) -201_555 1_555 n
C3 C4 H 102.4(29) 1_555 1_555 n

loop_
_geom_bond_atom_site_label_1
_geom_bond_atom_site_label_2
_geom_bond_distance
_geom_bond_site_symmetry_2
_geom_bond_publ_flag
Fe Fe 3.000(21) 103_554 n
Fe Fe 3.000(21) 202_555 n
Fe O1 2.284(31) 1_555 n
Fe O1 2.233(30) 103_554 n
Fe O2 2.046(33) 202_554 n
Fe O3 2.093(33) 1_555 n
Fe O3 2.15(4) 202_555 n
Fe C1 2.83(4) 202_554 n
Fe C3 2.998(35) 202_555 n
Fe D1 2.463(27) -1_666 n
O1 Fe 2.284(31) 1_555 n
O1 Fe 2.233(30) 202_555 n
O1 O2 2.08(4) 1_555 n
O1 C1 1.19(4) 1_555 n
O1 C2 2.21(4) 1_555 n
O2 Fe 2.046(33) 103_555 n
O2 O1 2.08(4) 1_555 n
O2 C1 1.13(4) 1_555 n
O2 C2 2.43(4) 1_555 n
O3 Fe 2.093(33) 1_555 n
O3 Fe 2.15(4) 103_554 n
O3 C2 2.32(4) 1_555 n
O3 C3 1.23(4) 1_555 n
O3 C4 2.36(4) 1_555 n
O3 H 2.37(6) 1_555 n
C1 Fe 2.83(4) 103_555 n
C1 O1 1.19(4) 1_555 n
C1 O2 1.13(4) 1_555 n
C1 C2 1.58(4) 1_555 n
C1 C4 2.34(5) -201_444 n
C2 O1 2.21(4) 1_555 n
C2 O2 2.43(4) 1_555 n
C2 O3 2.32(4) 1_555 n
C2 C1 1.58(4) 1_555 n
C2 C3 1.458(30) 1_555 n
C2 C3 2.469(30) -201_444 n
C2 C4 2.470(29) 1_555 n
C2 C4 1.370(34) -201_444 n
C2 H 2.31(6) -201_444 n
C3 Fe 2.998(35) 103_554 n
C3 O3 1.23(4) 1_555 n
C3 C2 1.458(30) 1_555 n
C3 C2 2.469(30) -201_444 n
C3 C4 1.459(31) 1_555 n
C3 C4 2.466(32) -201_444 n
C3 H 2.02(6) 1_555 n
C4 O3 2.36(4) 1_555 n
C4 C1 2.34(5) -201_444 n
C4 C2 2.470(29) 1_555 n
C4 C2 1.370(34) -201_444 n
C4 C3 1.459(31) 1_555 n
C4 C3 2.466(32) -201_444 n
C4 H 1.13(7) 1_555 n
H O3 2.37(6) 1_555 n
H C2 2.31(6) -201_444 n
H C3 2.02(6) 1_555 n
H C4 1.13(7) 1_555 n
D1 Fe 2.463(27) -1_666 n
